data_7019293
loop_
_publ_author_name
'Meduri, Angelo'
'Cozzula, Daniela'
'D'Amora, Angela'
'Zangrando, Ennio'
'Gladiali, Serafino'
'Milani, Barbara'

_publ_section_title
;
 Unique syndio-selectivity in CO/styrene copolymerization reaction
 catalyzed by palladium complexes with
 2-(2'-oxazolinyl)-1,10-phenanthrolines.
;
_journal_issue 25
_journal_name_full 'Dalton transactions (Cambridge, England : 2003)'
_journal_page_first 7474
_journal_page_last 7484
_journal_paper_doi 10.1039/c2dt30157a
_journal_volume 41
_journal_year 2012
_chemical_formula_moiety 'C46 H40 N6 O2 Pd2 2+, 2(Cl 1-)'
_chemical_formula_sum 'C46 H40 Cl2 N6 O2 Pd2'
_chemical_formula_weight 992.54
_chemical_name_systematic
;
?
;
_space_group_IT_number 95
_symmetry_cell_setting tetragonal
_symmetry_space_group_name_Hall 'P 4cw 2c'
_symmetry_space_group_name_H-M 'P 43 2 2'
_atom_sites_solution_hydrogens geom
_atom_sites_solution_primary direct
_atom_sites_solution_secondary difmap
_audit_creation_method SHELXL-97
_cell_angle_alpha 90.00
_cell_angle_beta 90.00
_cell_angle_gamma 90.00
_cell_formula_units_Z 4
_cell_length_a 16.527(3)
_cell_length_b 16.527(3)
_cell_length_c 17.005(5)
_cell_measurement_temperature 293(2)
_cell_volume 4644.8(18)
_computing_cell_refinement 'Denzo (Otwinowski & Minor 1997)'
_computing_data_collection 'Nonius, Supergui'
_computing_data_reduction 'Denzo and Scalepack (Otwinowski & Minor 1997)'
_computing_molecular_graphics 'Ortep3 for Windows (Farrugia,1997)'
_computing_publication_material 'Wingx 1.80.05 (Farrugia, 1999)'
_computing_structure_refinement 'SHELX97 (Sheldrick, 2008)'
_computing_structure_solution 'SHELX97 (Sheldrick, 2008)'
_diffrn_ambient_temperature 293(2)
_diffrn_measured_fraction_theta_full 0.926
_diffrn_measured_fraction_theta_max 0.926
_diffrn_radiation_monochromator graphite
_diffrn_radiation_source 'fine-focus sealed tube'
_diffrn_radiation_type CuK\a
_diffrn_radiation_wavelength 1.54180
_diffrn_reflns_av_R_equivalents 0.0535
_diffrn_reflns_av_sigmaI/netI 0.0867
_diffrn_reflns_limit_h_max 16
_diffrn_reflns_limit_h_min -16
_diffrn_reflns_limit_k_max 12
_diffrn_reflns_limit_k_min -10
_diffrn_reflns_limit_l_max 17
_diffrn_reflns_limit_l_min -17
_diffrn_reflns_number 28058
_diffrn_reflns_theta_full 57.87
_diffrn_reflns_theta_max 57.87
_diffrn_reflns_theta_min 2.67
_exptl_absorpt_coefficient_mu 7.638
_exptl_absorpt_correction_T_max 0.2323
_exptl_absorpt_correction_T_min 0.1340
_exptl_absorpt_correction_type refdelf
_exptl_absorpt_process_details
;
Parkin S,Moezzi B & Hope H, (1995) J. Appl. Cryst. 28, 53-56
Quadratic fit to sin(theta)/lambda - 18 parameters
;
_exptl_crystal_colour red
_exptl_crystal_density_diffrn 1.419
_exptl_crystal_density_method 'not measured'
_exptl_crystal_description needle
_exptl_crystal_F_000 2000
_exptl_crystal_size_max 0.43
_exptl_crystal_size_mid 0.25
_exptl_crystal_size_min 0.25
_refine_diff_density_max 0.966
_refine_diff_density_min -0.550
_refine_diff_density_rms 0.110
_refine_ls_abs_structure_details 'Flack H D (1983), Acta Cryst. A39, 876-881'
_refine_ls_abs_structure_Flack 0.09(5)
_refine_ls_extinction_method none
_refine_ls_goodness_of_fit_ref 1.109
_refine_ls_hydrogen_treatment constr
_refine_ls_matrix_type full
_refine_ls_number_parameters 169
_refine_ls_number_reflns 2988
_refine_ls_number_restraints 0
_refine_ls_restrained_S_all 1.109
_refine_ls_R_factor_all 0.1128
_refine_ls_R_factor_gt 0.0636
_refine_ls_shift/su_max 0.000
_refine_ls_shift/su_mean 0.000
_refine_ls_structure_factor_coef Fsqd
_refine_ls_weighting_details 'calc w=1/[\s^2^(Fo^2^)+(0.0196P)^2^+46.4302P] where P=(Fo^2^+2Fc^2^)/3'
_refine_ls_weighting_scheme calc
_refine_ls_wR_factor_gt 0.1433
_refine_ls_wR_factor_ref 0.1739
_reflns_number_gt 1222
_reflns_number_total 2988
_reflns_threshold_expression >2\s(I)
_cod_data_source_file c2dt30157a.txt
_cod_data_source_block 3a
_cod_original_sg_symbol_H-M 'P 4322'
_cod_database_code 7019293

loop_
_symmetry_equiv_pos_as_xyz
'x, y, z'
'-x, -y, z+1/2'
'x, -y, -z+1/2'
'-x, y, -z'
'-y, -x, -z+3/4'
'y, x, -z+1/4'
'y, -x, z+1/4'
'-y, x, z+3/4'

loop_
_atom_site_label
_atom_site_type_symbol
_atom_site_fract_x
_atom_site_fract_y
_atom_site_fract_z
_atom_site_U_iso_or_equiv
_atom_site_adp_type
_atom_site_occupancy
_atom_site_symmetry_multiplicity
_atom_site_calc_flag
_atom_site_refinement_flags
Pd Pd 0.92577(10) 0.47402(12) 0.83571(10) 0.0913(7) Uani 1 1 d .
N2 N 0.8227(11) 0.5153(13) 0.8833(9) 0.093(6) Uani 1 1 d .
N1 N 0.9482(10) 0.6023(11) 0.8388(10) 0.090(6) Uani 1 1 d .
N3 N 1.0348(10) 0.5694(10) 0.6960(9) 0.088(5) Uani 1 1 d .
O1 O 1.1323(9) 0.6495(10) 0.7479(9) 0.103(5) Uani 1 1 d .
C1 C 1.0071(15) 0.6507(14) 0.8128(13) 0.089(8) Uiso 1 1 d .
C2 C 1.0192(16) 0.7302(14) 0.8406(15) 0.116(8) Uiso 1 1 d .
H9 H 1.0610 0.7618 0.8208 0.139 Uiso 1 1 calc R
C3 C 0.9693(16) 0.7596(15) 0.8963(14) 0.117(8) Uiso 1 1 d .
H8 H 0.9788 0.8108 0.9170 0.140 Uiso 1 1 calc R
C4 C 0.9053(15) 0.7158(15) 0.9229(15) 0.104(8) Uiso 1 1 d .
C5 C 0.8940(15) 0.6402(16) 0.8933(14) 0.101(8) Uiso 1 1 d .
C6 C 0.8257(13) 0.5909(14) 0.9117(14) 0.088(7) Uiso 1 1 d .
C7 C 0.7693(17) 0.6286(17) 0.9663(14) 0.110(8) Uiso 1 1 d .
C8 C 0.7013(18) 0.5789(18) 0.9745(16) 0.137(11) Uiso 1 1 d .
H3 H 0.6601 0.5987 1.0062 0.165 Uiso 1 1 calc R
C9 C 0.6885(17) 0.5059(18) 0.9419(15) 0.141(11) Uiso 1 1 d .
H2 H 0.6400 0.4781 0.9485 0.170 Uiso 1 1 calc R
C10 C 0.7532(16) 0.4737(17) 0.8967(15) 0.121(9) Uiso 1 1 d .
H1 H 0.7478 0.4221 0.8756 0.146 Uiso 1 1 calc R
C11 C 0.7842(16) 0.7016(15) 0.9953(16) 0.112(9) Uiso 1 1 d .
H11 H 0.7461 0.7230 1.0297 0.134 Uiso 1 1 calc R
C12 C 0.8449(16) 0.7446(15) 0.9806(14) 0.115(9) Uiso 1 1 d .
H12 H 0.8519 0.7941 1.0058 0.138 Uiso 1 1 calc R
C13 C 1.0584(15) 0.6198(16) 0.7467(15) 0.092(8) Uiso 1 1 d .
C14 C 1.1653(15) 0.6215(15) 0.6729(15) 0.111(8) Uiso 1 1 d .
H14 H 1.2205 0.6019 0.6820 0.133 Uiso 1 1 calc R
C15 C 1.1116(12) 0.5487(12) 0.6530(11) 0.084(6) Uiso 1 1 d .
H15 H 1.1352 0.4995 0.6756 0.101 Uiso 1 1 calc R
C16 C 1.0962(12) 0.5359(13) 0.5657(11) 0.110(8) Uiso 1 1 d .
H16A H 1.0794 0.5860 0.5423 0.165 Uiso 1 1 calc R
H16B H 1.0545 0.4961 0.5589 0.165 Uiso 1 1 calc R
H16C H 1.1450 0.5175 0.5408 0.165 Uiso 1 1 calc R
C17 C 1.1691(18) 0.6889(18) 0.6138(16) 0.129(10) Uiso 1 1 d .
C18 C 1.1125(17) 0.7469(17) 0.6088(16) 0.133(10) Uiso 1 1 d .
H18 H 1.0700 0.7488 0.6445 0.160 Uiso 1 1 calc R
C19 C 1.119(2) 0.805(2) 0.5485(19) 0.176(14) Uiso 1 1 d .
H19 H 1.0806 0.8455 0.5411 0.211 Uiso 1 1 calc R
C20 C 1.188(2) 0.7965(18) 0.500(2) 0.148(11) Uiso 1 1 d .
H20 H 1.1940 0.8343 0.4600 0.178 Uiso 1 1 calc R
C21 C 1.246(2) 0.7398(18) 0.506(2) 0.159(12) Uiso 1 1 d .
H21 H 1.2891 0.7394 0.4704 0.191 Uiso 1 1 calc R
C22 C 1.2415(19) 0.6817(18) 0.5650(18) 0.161(11) Uiso 1 1 d .
H22 H 1.2808 0.6422 0.5728 0.193 Uiso 1 1 calc R
C23 C 0.8967(13) 0.3616(11) 0.8531(14) 0.112(9) Uani 1 1 d .
H23A H 0.8748 0.3392 0.8055 0.168 Uiso 1 1 calc R
H23B H 0.8570 0.3583 0.8942 0.168 Uiso 1 1 calc R
H23C H 0.9440 0.3316 0.8682 0.168 Uiso 1 1 calc R
Cl1 Cl 0.5000 0.6748(15) 1.0000 0.27(2) Uani 0.50 2 d SP
Cl2 Cl 0.4737(11) 0.5263(11) 0.8750 0.202(10) Uani 0.50 2 d SP
Cl3 Cl 0.6067(13) 0.5000 0.7500 0.149(8) Uani 0.50 2 d SP
Cl4 Cl 0.461(4) 0.695(2) 0.9170(18) 0.20(2) Uani 0.25 1 d P

loop_
_atom_site_aniso_label
_atom_site_aniso_U_11
_atom_site_aniso_U_22
_atom_site_aniso_U_33
_atom_site_aniso_U_23
_atom_site_aniso_U_13
_atom_site_aniso_U_12
Pd 0.0905(13) 0.1124(15) 0.0711(9) -0.0025(11) 0.0036(10) 0.0032(12)
N2 0.093(14) 0.106(16) 0.079(13) 0.018(12) -0.004(10) 0.029(13)
N1 0.090(15) 0.121(16) 0.060(10) -0.011(11) -0.012(11) 0.015(11)
N3 0.080(13) 0.095(13) 0.090(12) 0.001(11) 0.012(11) -0.034(10)
O1 0.086(11) 0.146(16) 0.077(10) -0.016(10) 0.001(10) -0.014(11)
C23 0.12(2) 0.050(15) 0.16(2) -0.016(16) 0.044(18) -0.035(13)
Cl1 0.21(4) 0.074(18) 0.52(7) 0.000 0.19(5) 0.000
Cl2 0.195(14) 0.195(14) 0.22(3) 0.005(15) 0.005(15) 0.00(2)
Cl3 0.17(2) 0.15(2) 0.129(16) 0.027(14) 0.000 0.000
Cl4 0.35(6) 0.13(3) 0.11(2) 0.02(2) 0.03(4) -0.08(4)

loop_
_atom_type_symbol
_atom_type_description
_atom_type_scat_dispersion_real
_atom_type_scat_dispersion_imag
_atom_type_scat_source
C C 0.0181 0.0091 'International Tables Vol C Tables 4.2.6.8 and 6.1.1.4'
H H 0.0000 0.0000 'International Tables Vol C Tables 4.2.6.8 and 6.1.1.4'
N N 0.0311 0.0180 'International Tables Vol C Tables 4.2.6.8 and 6.1.1.4'
O O 0.0492 0.0322 'International Tables Vol C Tables 4.2.6.8 and 6.1.1.4'
Cl Cl 0.3639 0.7018 'International Tables Vol C Tables 4.2.6.8 and 6.1.1.4'
Pd Pd 0.1215 3.9337 'International Tables Vol C Tables 4.2.6.8 and 6.1.1.4'

loop_
_geom_angle_atom_site_label_1
_geom_angle_atom_site_label_2
_geom_angle_atom_site_label_3
_geom_angle
_geom_angle_site_symmetry_1
_geom_angle_site_symmetry_3
C23 Pd N2 93.1(9) . .
C23 Pd N3 85.5(8) . 3_566
N2 Pd N3 171.7(6) . 3_566
C23 Pd N1 168.9(8) . .
N2 Pd N1 78.5(8) . .
N3 Pd N1 101.8(7) 3_566 .
C23 Pd Pd 114.6(7) . 3_566
N2 Pd Pd 106.9(4) . 3_566
N3 Pd Pd 81.0(4) 3_566 3_566
N1 Pd Pd 75.2(5) . 3_566
C6 N2 C10 116(2) . .
C6 N2 Pd 115.5(17) . .
C10 N2 Pd 127.8(19) . .
C1 N1 C5 114(2) . .
C1 N1 Pd 135.0(15) . .
C5 N1 Pd 109.8(16) . .
C13 N3 C15 102.8(18) . .
C13 N3 Pd 134.1(17) . 3_566
C15 N3 Pd 123.0(13) . 3_566
C13 O1 C14 102.4(18) . .
N1 C1 C2 123(2) . .
N1 C1 C13 117(2) . .
C2 C1 C13 119(3) . .
C3 C2 C1 119(3) . .
C3 C2 H9 120.5 . .
C1 C2 H9 120.5 . .
C2 C3 C4 121(3) . .
C2 C3 H8 119.4 . .
C4 C3 H8 119.4 . .
C3 C4 C5 118(3) . .
C3 C4 C12 125(3) . .
C5 C4 C12 117(3) . .
C4 C5 C6 123(3) . .
C4 C5 N1 124(2) . .
C6 C5 N1 113(2) . .
N2 C6 C5 119(2) . .
N2 C6 C7 127(2) . .
C5 C6 C7 114(2) . .
C11 C7 C8 130(3) . .
C11 C7 C6 120(3) . .
C8 C7 C6 109(3) . .
C9 C8 C7 128(3) . .
C9 C8 H3 116.1 . .
C7 C8 H3 116.1 . .
C8 C9 C10 116(3) . .
C8 C9 H2 121.9 . .
C10 C9 H2 121.9 . .
N2 C10 C9 123(3) . .
N2 C10 H1 118.7 . .
C9 C10 H1 118.7 . .
C12 C11 C7 126(3) . .
C12 C11 H11 116.9 . .
C7 C11 H11 116.9 . .
C11 C12 C4 119(3) . .
C11 C12 H12 120.3 . .
C4 C12 H12 120.3 . .
N3 C13 O1 123(2) . .
N3 C13 C1 124(2) . .
O1 C13 C1 113(2) . .
O1 C14 C17 111(2) . .
O1 C14 C15 103.0(18) . .
C17 C14 C15 117(2) . .
O1 C14 H14 108.3 . .
C17 C14 H14 108.3 . .
C15 C14 H14 108.3 . .
N3 C15 C16 111.4(16) . .
N3 C15 C14 101.7(17) . .
C16 C15 C14 114.9(19) . .
N3 C15 H15 109.5 . .
C16 C15 H15 109.5 . .
C14 C15 H15 109.5 . .
C15 C16 H16A 109.5 . .
C15 C16 H16B 109.5 . .
H16A C16 H16B 109.5 . .
C15 C16 H16C 109.5 . .
H16A C16 H16C 109.5 . .
H16B C16 H16C 109.5 . .
C18 C17 C22 126(3) . .
C18 C17 C14 123(3) . .
C22 C17 C14 111(3) . .
C17 C18 C19 119(3) . .
C17 C18 H18 120.6 . .
C19 C18 H18 120.6 . .
C18 C19 C20 115(3) . .
C18 C19 H19 122.7 . .
C20 C19 H19 122.7 . .
C21 C20 C19 127(4) . .
C21 C20 H20 116.5 . .
C19 C20 H20 116.5 . .
C20 C21 C22 119(4) . .
C20 C21 H21 120.3 . .
C22 C21 H21 120.3 . .
C21 C22 C17 114(3) . .
C21 C22 H22 123.2 . .
C17 C22 H22 123.2 . .
Pd C23 H23A 109.5 . .
Pd C23 H23B 109.5 . .
H23A C23 H23B 109.5 . .
Pd C23 H23C 109.5 . .
H23A C23 H23C 109.5 . .
H23B C23 H23C 109.5 . .
Cl4 Cl1 Cl4 155(4) . 4_657

loop_
_geom_bond_atom_site_label_1
_geom_bond_atom_site_label_2
_geom_bond_distance
_geom_bond_site_symmetry_2
Pd C23 1.942(17) .
Pd N2 2.006(16) .
Pd N3 2.013(16) 3_566
Pd N1 2.154(18) .
Pd Pd 3.039(4) 3_566
N2 C6 1.34(2) .
N2 C10 1.36(3) .
N1 C1 1.34(2) .
N1 C5 1.43(2) .
N3 C13 1.26(2) .
N3 C15 1.51(2) .
N3 Pd 2.013(16) 3_566
O1 C13 1.32(2) .
O1 C14 1.46(3) .
C1 C2 1.41(3) .
C1 C13 1.50(3) .
C2 C3 1.35(3) .
C2 H9 0.9300 .
C3 C4 1.36(3) .
C3 H8 0.9300 .
C4 C5 1.36(3) .
C4 C12 1.48(3) .
C5 C6 1.43(3) .
C6 C7 1.46(3) .
C7 C11 1.33(3) .
C7 C8 1.40(3) .
C8 C9 1.34(3) .
C8 H3 0.9300 .
C9 C10 1.42(3) .
C9 H2 0.9300 .
C10 H1 0.9300 .
C11 C12 1.25(3) .
C11 H11 0.9300 .
C12 H12 0.9300 .
C14 C17 1.50(3) .
C14 C15 1.53(2) .
C14 H14 0.9800 .
C15 C16 1.52(2) .
C15 H15 0.9800 .
C16 H16A 0.9600 .
C16 H16B 0.9600 .
C16 H16C 0.9600 .
C17 C18 1.34(3) .
C17 C22 1.46(3) .
C18 C19 1.41(4) .
C18 H18 0.9300 .
C19 C20 1.42(4) .
C19 H19 0.9300 .
C20 C21 1.34(3) .
C20 H20 0.9300 .
C21 C22 1.39(4) .
C21 H21 0.9300 .
C22 H22 0.9300 .
C23 H23A 0.9600 .
C23 H23B 0.9600 .
C23 H23C 0.9600 .
Cl1 Cl4 1.59(4) .
Cl1 Cl4 1.59(4) 4_657
